data_4334840
loop_
_publ_author_name
'Markus Waibel'
'Thomas F. F\"assler'

_publ_contact_author_address
;Department Chemie, 
Technische Universitaet Muenchen,
D-85747 Garching
Germany
;
_publ_contact_author_email thomas.faessler@lrz.tum.de
_publ_contact_author_fax '(+49) 89-289-13186'
_publ_contact_author_name 'Thomas F. Faessler'
_publ_contact_author_phone '(+49) 89-289-13131'
_publ_section_title
;
 Mixed Si/Ge Nine-Atom Zintl Clusters: ESI Mass Spectrometric
 Investigations and Single-Crystal Structure Determination of Paramagnetic
 [Si9-xGex]3-
;
_journal_name_full 'Inorganic Chemistry'
_journal_page_first 5861
_journal_page_last 5866
_journal_paper_doi 10.1021/ic302802h
_journal_volume 52
_journal_year 2013
_chemical_formula_sum 'C36 H93 Ge6.68 N11 O12 Rb3 Si2.32'
_chemical_formula_weight 1678.92
_chemical_name_systematic
; 
 ? 
;
_space_group_IT_number 2
_symmetry_space_group_name_Hall '-P 1'
_symmetry_space_group_name_H-M 'P -1'
_atom_sites_solution_hydrogens geom
_atom_sites_solution_primary direct
_atom_sites_solution_secondary difmap
_audit_creation_method SHELXL-97
_cell_angle_alpha 74.690(2)
_cell_angle_beta 86.490(2)
_cell_angle_gamma 66.190(2)
_cell_formula_units_Z 2
_cell_length_a 13.9539(3)
_cell_length_b 15.7757(4)
_cell_length_c 17.1535(3)
_cell_measurement_temperature 120(2)
_cell_volume 3327.65(14)
_computing_structure_refinement 'SHELXL-97 (Sheldrick, 1997)'
_computing_structure_solution 'SHELXS-97 (Sheldrick, 1990)'
_diffrn_ambient_temperature 120(2)
_diffrn_measured_fraction_theta_full 0.998
_diffrn_measured_fraction_theta_max 0.998
_diffrn_radiation_monochromator graphite
_diffrn_radiation_source 'fine-focus sealed tube'
_diffrn_radiation_type MoK\a
_diffrn_radiation_wavelength 0.71073
_diffrn_reflns_av_R_equivalents 0.0567
_diffrn_reflns_av_sigmaI/netI 0.0917
_diffrn_reflns_limit_h_max 17
_diffrn_reflns_limit_h_min -17
_diffrn_reflns_limit_k_max 19
_diffrn_reflns_limit_k_min -19
_diffrn_reflns_limit_l_max 21
_diffrn_reflns_limit_l_min -15
_diffrn_reflns_number 55121
_diffrn_reflns_theta_full 26.25
_diffrn_reflns_theta_max 26.25
_diffrn_reflns_theta_min 2.93
_exptl_absorpt_coefficient_mu 5.255
_exptl_absorpt_correction_T_max 1.00000
_exptl_absorpt_correction_T_min 0.68191
_exptl_absorpt_correction_type multi-scan
_exptl_absorpt_process_details
;
CrysAlis RED, Oxford Diffraction Ltd.,
Version 1.171.33.34d (release 27-02-2009 CrysAlis171 .NET)
(compiled Feb 27 2009,15:38:38)
empirical absorption correction using spherical harmonics,
 implemented in SCALE3 ABSPACK scaling algorithm.
;
_exptl_crystal_colour orange
_exptl_crystal_density_diffrn 1.676
_exptl_crystal_description block
_exptl_crystal_F_000 1679
_exptl_crystal_size_max 0.2
_exptl_crystal_size_mid 0.1
_exptl_crystal_size_min 0.05
_refine_diff_density_max 2.003
_refine_diff_density_min -0.898
_refine_diff_density_rms 0.124
_refine_ls_extinction_method none
_refine_ls_goodness_of_fit_ref 0.905
_refine_ls_hydrogen_treatment riding
_refine_ls_matrix_type full
_refine_ls_number_parameters 653
_refine_ls_number_reflns 13423
_refine_ls_number_restraints 0
_refine_ls_restrained_S_all 0.905
_refine_ls_R_factor_all 0.0719
_refine_ls_R_factor_gt 0.0372
_refine_ls_shift/su_max 0.003
_refine_ls_shift/su_mean 0.000
_refine_ls_structure_factor_coef Fsqd
_refine_ls_weighting_details 'calc w=1/[\s^2^(Fo^2^)+(0.0433P)^2^+0.0000P] where P=(Fo^2^+2Fc^2^)/3'
_refine_ls_weighting_scheme calc
_refine_ls_wR_factor_gt 0.0837
_refine_ls_wR_factor_ref 0.0893
_reflns_number_gt 8451
_reflns_number_total 13423
_reflns_threshold_expression >2sigma(I)
_cod_data_source_file ic302802h_si_001_1.cif
_cod_data_source_block compound1
_cod_original_cell_volume 3327.65(12)
_cod_database_code 4334840

loop_
_symmetry_equiv_pos_as_xyz
'x, y, z'
'-x, -y, -z'

loop_
_atom_site_label
_atom_site_type_symbol
_atom_site_fract_x
_atom_site_fract_y
_atom_site_fract_z
_atom_site_U_iso_or_equiv
_atom_site_adp_type
_atom_site_occupancy
_atom_site_symmetry_multiplicity
_atom_site_calc_flag
_atom_site_refinement_flags
Si1 Si 0.20711(10) -0.00237(11) 0.80883(7) 0.0406(5) Uani 0.798(4) 1 d P
Si2 Si 0.02379(6) 0.03077(6) 0.83644(5) 0.0293(3) Uani 0.424(4) 1 d P
Si3 Si 0.03784(5) 0.15260(5) 0.91343(4) 0.0253(2) Uani 0.128(4) 1 d P
Si4 Si 0.24036(5) 0.10587(4) 0.88060(3) 0.0243(2) Uani 0.112(4) 1 d P
Si5 Si 0.07297(5) 0.09143(4) 0.68797(3) 0.0234(2) Uani 0.095(4) 1 d P
Si6 Si -0.06413(5) 0.21475(5) 0.77380(4) 0.0250(2) Uani 0.170(4) 1 d P
Si7 Si 0.09767(5) 0.26796(4) 0.80864(3) 0.0204(2) Uani 0.141(4) 1 d P
Si8 Si 0.23358(5) 0.14207(4) 0.72106(4) 0.0229(2) Uani 0.204(4) 1 d P
Si9 Si 0.05095(5) 0.26665(4) 0.66571(3) 0.0237(2) Uani 0.100(4) 1 d P
Ge1 Ge 0.20711(10) -0.00237(11) 0.80883(7) 0.0406(5) Uani 0.202(4) 1 d P
Ge2 Ge 0.02379(6) 0.03077(6) 0.83644(5) 0.0293(3) Uani 0.576(4) 1 d P
Ge3 Ge 0.03784(5) 0.15260(5) 0.91343(4) 0.0253(2) Uani 0.872(4) 1 d P
Ge4 Ge 0.24036(5) 0.10587(4) 0.88060(3) 0.0243(2) Uani 0.888(4) 1 d P
Ge5 Ge 0.07297(5) 0.09143(4) 0.68797(3) 0.0234(2) Uani 0.905(4) 1 d P
Ge6 Ge -0.06413(5) 0.21475(5) 0.77380(4) 0.0250(2) Uani 0.830(4) 1 d P
Ge7 Ge 0.09767(5) 0.26796(4) 0.80864(3) 0.0204(2) Uani 0.859(4) 1 d P
Ge8 Ge 0.23358(5) 0.14207(4) 0.72106(4) 0.0229(2) Uani 0.796(4) 1 d P
Ge9 Ge 0.05095(5) 0.26665(4) 0.66571(3) 0.0237(2) Uani 0.900(4) 1 d P
C1 C 0.7896(5) 0.1679(4) 0.4203(3) 0.0440(17) Uani 1 1 d .
H1A H 0.7981 0.1037 0.4545 0.053 Uiso 1 1 calc R
H1B H 0.8602 0.1690 0.4149 0.053 Uiso 1 1 calc R
C2 C 0.7464(5) 0.1807(4) 0.3376(3) 0.0395(16) Uani 1 1 d .
H2A H 0.7876 0.1238 0.3174 0.047 Uiso 1 1 calc R
H2B H 0.6726 0.1877 0.3405 0.047 Uiso 1 1 calc R
C3 C 0.7263(5) 0.2731(4) 0.2033(3) 0.0326(14) Uani 1 1 d .
H3A H 0.6552 0.2742 0.1997 0.039 Uiso 1 1 calc R
H3B H 0.7766 0.2170 0.1857 0.039 Uiso 1 1 calc R
C4 C 0.7291(5) 0.3629(4) 0.1492(3) 0.0343(14) Uani 1 1 d .
H4A H 0.7974 0.3655 0.1575 0.041 Uiso 1 1 calc R
H4B H 0.7212 0.3640 0.0920 0.041 Uiso 1 1 calc R
C5 C 0.6457(5) 0.5336(4) 0.1157(3) 0.0397(16) Uani 1 1 d .
H5A H 0.6397 0.5351 0.0581 0.048 Uiso 1 1 calc R
H5B H 0.7124 0.5385 0.1252 0.048 Uiso 1 1 calc R
C6 C 0.5552(5) 0.6160(4) 0.1347(3) 0.0401(16) Uani 1 1 d .
H6A H 0.5497 0.6760 0.0945 0.048 Uiso 1 1 calc R
H6B H 0.4898 0.6073 0.1289 0.048 Uiso 1 1 calc R
C7 C 0.7854(5) 0.2450(5) 0.5260(3) 0.0473(18) Uani 1 1 d .
H7A H 0.8244 0.1788 0.5596 0.057 Uiso 1 1 calc R
H7B H 0.7364 0.2816 0.5613 0.057 Uiso 1 1 calc R
C8 C 0.8617(5) 0.2897(5) 0.4973(4) 0.0511(19) Uani 1 1 d .
H8A H 0.9065 0.2814 0.5437 0.061 Uiso 1 1 calc R
H8B H 0.9075 0.2578 0.4581 0.061 Uiso 1 1 calc R
C9 C 0.8765(5) 0.4328(5) 0.4297(3) 0.0407(16) Uani 1 1 d .
H9A H 0.9180 0.4037 0.3875 0.049 Uiso 1 1 calc R
H9B H 0.9256 0.4221 0.4741 0.049 Uiso 1 1 calc R
C10 C 0.8173(5) 0.5366(5) 0.3952(3) 0.0407(16) Uani 1 1 d .
H10A H 0.7737 0.5651 0.4370 0.049 Uiso 1 1 calc R
H10B H 0.8668 0.5679 0.3781 0.049 Uiso 1 1 calc R
C11 C 0.6838(5) 0.6526(4) 0.2987(4) 0.0406(16) Uani 1 1 d .
H11A H 0.7239 0.6926 0.2961 0.049 Uiso 1 1 calc R
H11B H 0.6271 0.6702 0.3367 0.049 Uiso 1 1 calc R
C12 C 0.6373(5) 0.6711(4) 0.2168(3) 0.0394(16) Uani 1 1 d .
H12A H 0.6008 0.7414 0.1940 0.047 Uiso 1 1 calc R
H12B H 0.6948 0.6468 0.1812 0.047 Uiso 1 1 calc R
C13 C 0.6347(5) 0.2196(4) 0.4956(3) 0.0429(17) Uani 1 1 d .
H13A H 0.6587 0.1671 0.5460 0.052 Uiso 1 1 calc R
H13B H 0.6092 0.1963 0.4563 0.052 Uiso 1 1 calc R
C14 C 0.5443(5) 0.3044(5) 0.5138(3) 0.0439(17) Uani 1 1 d .
H14A H 0.4911 0.2830 0.5427 0.053 Uiso 1 1 calc R
H14B H 0.5698 0.3322 0.5491 0.053 Uiso 1 1 calc R
C15 C 0.4073(5) 0.4503(5) 0.4533(4) 0.0417(16) Uani 1 1 d .
H15A H 0.4245 0.4820 0.4899 0.050 Uiso 1 1 calc R
H15B H 0.3558 0.4248 0.4795 0.050 Uiso 1 1 calc R
C16 C 0.3607(5) 0.5218(5) 0.3749(4) 0.0436(17) Uani 1 1 d .
H16A H 0.3507 0.4890 0.3361 0.052 Uiso 1 1 calc R
H16B H 0.2913 0.5698 0.3832 0.052 Uiso 1 1 calc R
C17 C 0.3882(5) 0.6354(5) 0.2668(3) 0.0419(16) Uani 1 1 d .
H17A H 0.3165 0.6823 0.2718 0.050 Uiso 1 1 calc R
H17B H 0.3845 0.6015 0.2268 0.050 Uiso 1 1 calc R
C18 C 0.4596(5) 0.6869(4) 0.2389(4) 0.0438(17) Uani 1 1 d .
H18A H 0.4246 0.7420 0.1919 0.053 Uiso 1 1 calc R
H18B H 0.4698 0.7128 0.2829 0.053 Uiso 1 1 calc R
C19 C 0.3758(5) 0.1164(4) 0.4574(3) 0.0364(15) Uani 1 1 d .
H19A H 0.3695 0.0550 0.4621 0.044 Uiso 1 1 calc R
H19B H 0.4014 0.1141 0.5108 0.044 Uiso 1 1 calc R
C20 C 0.4561(5) 0.1258(4) 0.3955(3) 0.0369(15) Uani 1 1 d .
H20A H 0.4562 0.1906 0.3844 0.044 Uiso 1 1 calc R
H20B H 0.5270 0.0779 0.4170 0.044 Uiso 1 1 calc R
C21 C 0.5109(4) 0.1071(4) 0.2659(3) 0.0359(15) Uani 1 1 d .
H21A H 0.5770 0.0516 0.2884 0.043 Uiso 1 1 calc R
H21B H 0.5238 0.1663 0.2556 0.043 Uiso 1 1 calc R
C22 C 0.4778(4) 0.0981(4) 0.1891(3) 0.0319(14) Uani 1 1 d .
H22A H 0.5380 0.0825 0.1539 0.038 Uiso 1 1 calc R
H22B H 0.4532 0.0455 0.2005 0.038 Uiso 1 1 calc R
C23 C 0.3613(4) 0.1827(4) 0.0739(3) 0.0293(13) Uani 1 1 d .
H23A H 0.3332 0.1326 0.0835 0.035 Uiso 1 1 calc R
H23B H 0.4216 0.1657 0.0390 0.035 Uiso 1 1 calc R
C24 C 0.2785(4) 0.2778(4) 0.0328(3) 0.0284(13) Uani 1 1 d .
H24A H 0.3049 0.3282 0.0293 0.034 Uiso 1 1 calc R
H24B H 0.2646 0.2777 -0.0231 0.034 Uiso 1 1 calc R
C25 C 0.2697(5) 0.2788(4) 0.4603(3) 0.0341(14) Uani 1 1 d .
H25A H 0.3384 0.2831 0.4499 0.041 Uiso 1 1 calc R
H25B H 0.2597 0.2695 0.5191 0.041 Uiso 1 1 calc R
C26 C 0.1850(5) 0.3711(4) 0.4157(3) 0.0325(14) Uani 1 1 d .
H26A H 0.1171 0.3646 0.4197 0.039 Uiso 1 1 calc R
H26B H 0.1789 0.4229 0.4406 0.039 Uiso 1 1 calc R
C27 C 0.1331(4) 0.4891(4) 0.2905(3) 0.0295(13) Uani 1 1 d .
H27A H 0.1364 0.5386 0.3144 0.035 Uiso 1 1 calc R
H27B H 0.0613 0.4909 0.2957 0.035 Uiso 1 1 calc R
C28 C 0.1575(4) 0.5093(4) 0.2039(3) 0.0279(13) Uani 1 1 d .
H28A H 0.1125 0.5764 0.1757 0.033 Uiso 1 1 calc R
H28B H 0.2317 0.5009 0.1990 0.033 Uiso 1 1 calc R
C29 C 0.1513(5) 0.4659(4) 0.0810(3) 0.0302(13) Uani 1 1 d .
H29A H 0.2256 0.4528 0.0695 0.036 Uiso 1 1 calc R
H29B H 0.1085 0.5346 0.0555 0.036 Uiso 1 1 calc R
C30 C 0.1165(5) 0.4047(4) 0.0470(3) 0.0298(13) Uani 1 1 d .
H30A H 0.0431 0.4169 0.0612 0.036 Uiso 1 1 calc R
H30B H 0.1171 0.4246 -0.0127 0.036 Uiso 1 1 calc R
C31 C 0.1903(5) 0.1659(5) 0.4797(3) 0.0416(16) Uani 1 1 d .
H31A H 0.1266 0.2243 0.4800 0.050 Uiso 1 1 calc R
H31B H 0.2155 0.1316 0.5367 0.050 Uiso 1 1 calc R
C32 C 0.1612(5) 0.1024(4) 0.4430(3) 0.0349(15) Uani 1 1 d .
H32A H 0.2253 0.0479 0.4353 0.042 Uiso 1 1 calc R
H32B H 0.1163 0.0762 0.4795 0.042 Uiso 1 1 calc R
C33 C 0.0731(5) 0.1019(4) 0.3308(3) 0.0360(15) Uani 1 1 d .
H33A H 0.0259 0.0784 0.3669 0.043 Uiso 1 1 calc R
H33B H 0.1348 0.0454 0.3231 0.043 Uiso 1 1 calc R
C34 C 0.0165(5) 0.1615(4) 0.2505(3) 0.0353(15) Uani 1 1 d .
H34A H -0.0171 0.1265 0.2299 0.042 Uiso 1 1 calc R
H34B H -0.0389 0.2225 0.2567 0.042 Uiso 1 1 calc R
C35 C 0.0397(5) 0.2397(4) 0.1181(3) 0.0332(14) Uani 1 1 d .
H35A H -0.0079 0.3041 0.1235 0.040 Uiso 1 1 calc R
H35B H -0.0028 0.2111 0.0991 0.040 Uiso 1 1 calc R
C36 C 0.1206(4) 0.2488(4) 0.0570(3) 0.0293(13) Uani 1 1 d .
H36A H 0.1709 0.1837 0.0554 0.035 Uiso 1 1 calc R
H36B H 0.0847 0.2820 0.0027 0.035 Uiso 1 1 calc R
N1 N 0.7245(4) 0.2410(3) 0.4626(3) 0.0349(12) Uani 1 1 d .
N2 N 0.5629(4) 0.6269(3) 0.2158(3) 0.0329(12) Uani 1 1 d .
N3 N 0.2719(4) 0.1949(3) 0.4372(2) 0.0299(11) Uani 1 1 d .
N4 N 0.1796(3) 0.3018(3) 0.0745(2) 0.0224(10) Uani 1 1 d .
N5 N 0.4284(4) -0.0862(3) 1.0596(3) 0.0410(13) Uani 1 1 d .
N6 N 0.3871(4) -0.2295(3) 0.9627(3) 0.0368(12) Uani 1 1 d .
N7 N 0.2514(4) -0.0545(4) 1.1993(3) 0.0494(15) Uani 1 1 d .
N8 N 0.2553(4) -0.3439(4) 1.0697(3) 0.0481(14) Uani 1 1 d .
N9 N 0.9056(5) 0.4744(5) 0.1926(3) 0.074(2) Uani 1 1 d .
N10 N 0.4851(5) 0.8845(4) 0.3291(4) 0.0618(17) Uani 1 1 d .
N11 N 0.4465(6) 0.4308(7) 0.0949(6) 0.162(5) Uani 1 1 d .
O1 O 0.7525(3) 0.2645(2) 0.2842(2) 0.0280(9) Uani 1 1 d .
O2 O 0.6456(3) 0.4443(3) 0.1672(2) 0.0289(9) Uani 1 1 d .
O3 O 0.8060(3) 0.3893(3) 0.4598(2) 0.0337(10) Uani 1 1 d .
O4 O 0.7515(3) 0.5537(3) 0.3272(2) 0.0320(9) Uani 1 1 d .
O5 O 0.4985(3) 0.3745(3) 0.4410(2) 0.0350(10) Uani 1 1 d .
O6 O 0.4279(3) 0.5683(3) 0.3431(2) 0.0317(9) Uani 1 1 d .
O7 O 0.4302(3) 0.1105(3) 0.3229(2) 0.0305(9) Uani 1 1 d .
O8 O 0.3949(3) 0.1869(3) 0.1488(2) 0.0281(9) Uani 1 1 d .
O9 O 0.2078(3) 0.3958(2) 0.3329(2) 0.0259(9) Uani 1 1 d .
O10 O 0.1395(3) 0.4450(2) 0.1673(2) 0.0246(8) Uani 1 1 d .
O11 O 0.1062(3) 0.1574(3) 0.3669(2) 0.0297(9) Uani 1 1 d .
O12 O 0.0906(3) 0.1810(3) 0.1942(2) 0.0291(9) Uani 1 1 d .
Rb1 Rb 0.64358(4) 0.43357(4) 0.33792(3) 0.02122(13) Uani 1 1 d .
Rb2 Rb 0.22567(4) 0.24765(3) 0.25481(3) 0.01953(13) Uani 1 1 d .
Rb3 Rb 0.18747(5) -0.08928(4) 1.03355(3) 0.03296(15) Uani 1 1 d .

loop_
_atom_site_aniso_label
_atom_site_aniso_U_11
_atom_site_aniso_U_22
_atom_site_aniso_U_33
_atom_site_aniso_U_23
_atom_site_aniso_U_13
_atom_site_aniso_U_12
Si1 0.0343(9) 0.0622(11) 0.0268(8) 0.0043(6) -0.0039(6) -0.0300(8)
Si2 0.0273(5) 0.0316(5) 0.0275(5) -0.0097(4) 0.0081(4) -0.0102(4)
Si3 0.0294(4) 0.0286(4) 0.0224(4) -0.0072(3) 0.0020(3) -0.0159(3)
Si4 0.0257(4) 0.0203(4) 0.0227(4) -0.0059(3) -0.0040(3) -0.0042(3)
Si5 0.0300(4) 0.0203(4) 0.0209(4) -0.0089(3) -0.0015(3) -0.0086(3)
Si6 0.0190(4) 0.0287(4) 0.0285(4) -0.0112(3) 0.0010(3) -0.0085(3)
Si7 0.0233(4) 0.0158(3) 0.0228(4) -0.0075(3) -0.0003(3) -0.0068(3)
Si8 0.0213(4) 0.0210(4) 0.0247(4) -0.0070(3) 0.0032(3) -0.0065(3)
Si9 0.0294(4) 0.0174(3) 0.0198(4) -0.0023(2) -0.0032(3) -0.0060(3)
Ge1 0.0343(9) 0.0622(11) 0.0268(8) 0.0043(6) -0.0039(6) -0.0300(8)
Ge2 0.0273(5) 0.0316(5) 0.0275(5) -0.0097(4) 0.0081(4) -0.0102(4)
Ge3 0.0294(4) 0.0286(4) 0.0224(4) -0.0072(3) 0.0020(3) -0.0159(3)
Ge4 0.0257(4) 0.0203(4) 0.0227(4) -0.0059(3) -0.0040(3) -0.0042(3)
Ge5 0.0300(4) 0.0203(4) 0.0209(4) -0.0089(3) -0.0015(3) -0.0086(3)
Ge6 0.0190(4) 0.0287(4) 0.0285(4) -0.0112(3) 0.0010(3) -0.0085(3)
Ge7 0.0233(4) 0.0158(3) 0.0228(4) -0.0075(3) -0.0003(3) -0.0068(3)
Ge8 0.0213(4) 0.0210(4) 0.0247(4) -0.0070(3) 0.0032(3) -0.0065(3)
Ge9 0.0294(4) 0.0174(3) 0.0198(4) -0.0023(2) -0.0032(3) -0.0060(3)
C1 0.053(4) 0.024(3) 0.042(4) -0.002(3) 0.006(3) -0.007(3)
C2 0.056(4) 0.023(3) 0.040(4) -0.014(3) 0.009(3) -0.014(3)
C3 0.034(4) 0.038(4) 0.036(3) -0.026(3) 0.003(3) -0.014(3)
C4 0.039(4) 0.044(4) 0.024(3) -0.017(3) 0.003(3) -0.016(3)
C5 0.052(4) 0.047(4) 0.014(3) 0.002(3) 0.001(3) -0.020(4)
C6 0.046(4) 0.035(4) 0.025(3) 0.004(3) -0.005(3) -0.010(3)
C7 0.057(5) 0.044(4) 0.024(3) 0.005(3) -0.004(3) -0.011(4)
C8 0.048(5) 0.056(5) 0.037(4) -0.007(3) -0.020(3) -0.008(4)
C9 0.024(3) 0.070(5) 0.033(4) -0.018(3) 0.002(3) -0.022(4)
C10 0.043(4) 0.067(5) 0.037(4) -0.029(3) 0.016(3) -0.039(4)
C11 0.048(4) 0.035(4) 0.053(4) -0.023(3) 0.017(3) -0.026(3)
C12 0.049(4) 0.022(3) 0.045(4) -0.005(3) 0.020(3) -0.016(3)
C13 0.062(5) 0.034(4) 0.031(3) 0.001(3) 0.012(3) -0.025(4)
C14 0.061(5) 0.046(4) 0.033(4) -0.011(3) 0.026(3) -0.032(4)
C15 0.039(4) 0.049(4) 0.053(4) -0.024(3) 0.024(3) -0.030(4)
C16 0.022(3) 0.058(5) 0.061(4) -0.029(4) 0.008(3) -0.019(3)
C17 0.024(3) 0.047(4) 0.041(4) -0.007(3) -0.005(3) -0.002(3)
C18 0.041(4) 0.031(4) 0.041(4) -0.004(3) -0.001(3) 0.001(3)
C19 0.046(4) 0.029(3) 0.022(3) 0.003(3) -0.010(3) -0.008(3)
C20 0.031(4) 0.032(3) 0.034(3) -0.003(3) -0.015(3) 0.000(3)
C21 0.021(3) 0.037(4) 0.038(4) -0.006(3) 0.004(3) -0.002(3)
C22 0.022(3) 0.030(3) 0.035(3) -0.005(3) 0.008(3) -0.005(3)
C23 0.026(3) 0.036(3) 0.027(3) -0.015(3) 0.011(3) -0.011(3)
C24 0.032(3) 0.037(3) 0.018(3) -0.008(2) 0.005(2) -0.016(3)
C25 0.039(4) 0.034(3) 0.024(3) -0.015(3) -0.003(3) -0.005(3)
C26 0.033(4) 0.042(4) 0.025(3) -0.018(3) 0.000(3) -0.012(3)
C27 0.024(3) 0.023(3) 0.036(3) -0.013(3) -0.006(3) 0.000(3)
C28 0.026(3) 0.017(3) 0.040(3) -0.009(2) -0.007(3) -0.006(3)
C29 0.035(4) 0.026(3) 0.023(3) -0.003(2) -0.001(3) -0.009(3)
C30 0.034(3) 0.032(3) 0.017(3) -0.002(2) -0.006(2) -0.008(3)
C31 0.056(5) 0.045(4) 0.017(3) -0.005(3) 0.007(3) -0.017(4)
C32 0.043(4) 0.038(4) 0.021(3) -0.001(3) 0.011(3) -0.018(3)
C33 0.043(4) 0.037(4) 0.042(4) -0.020(3) 0.023(3) -0.026(3)
C34 0.035(4) 0.044(4) 0.042(4) -0.023(3) 0.014(3) -0.025(3)
C35 0.030(3) 0.041(4) 0.038(4) -0.020(3) 0.002(3) -0.018(3)
C36 0.033(3) 0.038(3) 0.019(3) -0.014(3) -0.002(2) -0.013(3)
N1 0.049(3) 0.027(3) 0.023(3) -0.003(2) 0.000(2) -0.011(3)
N2 0.035(3) 0.025(3) 0.031(3) -0.002(2) 0.003(2) -0.008(2)
N3 0.036(3) 0.033(3) 0.018(2) -0.010(2) 0.001(2) -0.009(2)
N4 0.021(2) 0.025(2) 0.021(2) -0.0100(19) 0.0007(19) -0.007(2)
N5 0.056(4) 0.026(3) 0.035(3) -0.008(2) 0.011(3) -0.012(3)
N6 0.038(3) 0.035(3) 0.033(3) 0.000(2) -0.001(2) -0.015(3)
N7 0.046(4) 0.064(4) 0.043(3) -0.026(3) 0.014(3) -0.022(3)
N8 0.055(4) 0.050(4) 0.047(3) -0.018(3) 0.015(3) -0.028(3)
N9 0.045(4) 0.144(7) 0.069(4) -0.077(4) 0.019(3) -0.046(4)
N10 0.068(4) 0.046(4) 0.076(4) -0.011(3) 0.024(3) -0.034(3)
N11 0.054(5) 0.188(10) 0.256(11) -0.181(9) -0.065(6) 0.026(6)
O1 0.037(2) 0.023(2) 0.027(2) -0.0089(17) 0.0002(17) -0.0132(18)
O2 0.030(2) 0.035(2) 0.021(2) -0.0065(17) -0.0010(16) -0.0120(19)
O3 0.027(2) 0.051(3) 0.025(2) -0.0090(19) -0.0007(17) -0.018(2)
O4 0.037(2) 0.036(2) 0.033(2) -0.0161(19) 0.0095(19) -0.021(2)
O5 0.038(3) 0.040(2) 0.031(2) -0.0124(19) 0.0175(19) -0.020(2)
O6 0.022(2) 0.037(2) 0.039(2) -0.0124(19) 0.0021(18) -0.0138(19)
O7 0.020(2) 0.037(2) 0.027(2) -0.0090(18) -0.0009(17) -0.0036(19)
O8 0.023(2) 0.029(2) 0.026(2) -0.0084(17) 0.0033(17) -0.0037(18)
O9 0.023(2) 0.023(2) 0.028(2) -0.0137(16) -0.0015(16) -0.0007(17)
O10 0.033(2) 0.0163(19) 0.025(2) -0.0074(15) 0.0004(16) -0.0089(17)
O11 0.040(2) 0.029(2) 0.026(2) -0.0108(17) 0.0097(18) -0.018(2)
O12 0.028(2) 0.041(2) 0.025(2) -0.0151(18) 0.0068(17) -0.0166(19)
Rb1 0.0223(3) 0.0221(3) 0.0196(3) -0.0056(2) 0.0007(2) -0.0091(2)
Rb2 0.0201(3) 0.0184(3) 0.0183(3) -0.0061(2) 0.0006(2) -0.0051(2)
Rb3 0.0346(3) 0.0307(3) 0.0303(3) -0.0047(2) 0.0087(3) -0.0128(3)

loop_
_atom_type_symbol
_atom_type_description
_atom_type_scat_dispersion_real
_atom_type_scat_dispersion_imag
_atom_type_scat_source
C C 0.0033 0.0016 'International Tables Vol C Tables 4.2.6.8 and 6.1.1.4'
H H 0.0000 0.0000 'International Tables Vol C Tables 4.2.6.8 and 6.1.1.4'
N N 0.0061 0.0033 'International Tables Vol C Tables 4.2.6.8 and 6.1.1.4'
O O 0.0106 0.0060 'International Tables Vol C Tables 4.2.6.8 and 6.1.1.4'
Si Si 0.0817 0.0704 'International Tables Vol C Tables 4.2.6.8 and 6.1.1.4'
Ge Ge 0.1547 1.8001 'International Tables Vol C Tables 4.2.6.8 and 6.1.1.4'
Rb Rb -0.9393 2.9676 'International Tables Vol C Tables 4.2.6.8 and 6.1.1.4'

loop_
_geom_angle_atom_site_label_1
_geom_angle_atom_site_label_2
_geom_angle_atom_site_label_3
_geom_angle
_geom_angle_site_symmetry_1
_geom_angle_site_symmetry_3
Si2 Si1 Si8 113.09(6) . .
Si2 Si1 Si4 100.90(6) . .
Si8 Si1 Si4 62.83(4) . .
Si2 Si1 Si5 63.20(4) . .
Si8 Si1 Si5 66.52(4) . .
Si4 Si1 Si5 113.06(6) . .
Si2 Si1 Rb3 71.49(4) . .
Si8 Si1 Rb3 133.09(5) . .
Si4 Si1 Rb3 70.41(3) . .
Si5 Si1 Rb3 134.46(5) . .
Si1 Si2 Si6 101.29(5) . .
Si1 Si2 Si5 60.87(4) . .
Si6 Si2 Si5 64.57(3) . .
Si1 Si2 Si3 84.78(4) . .
Si6 Si2 Si3 59.20(3) . .
Si5 Si2 Si3 104.13(3) . .
Si1 Si2 Rb3 149.97(4) . 2_557
Si6 Si2 Rb3 80.86(3) . 2_557
Si5 Si2 Rb3 140.60(3) . 2_557
Si3 Si2 Rb3 70.50(2) . 2_557
Si1 Si2 Rb3 70.84(3) . .
Si6 Si2 Rb3 124.77(3) . .
Si5 Si2 Rb3 131.50(3) . .
Si3 Si2 Rb3 65.62(2) . .
Rb3 Si2 Rb3 83.26(2) 2_557 .
Si7 Si3 Si6 66.99(2) . .
Si7 Si3 Si2 105.65(3) . .
Si6 Si3 Si2 58.84(3) . .
Si7 Si3 Si4 58.40(2) . .
Si6 Si3 Si4 105.78(3) . .
Si2 Si3 Si4 91.65(3) . .
Si7 Si3 Rb3 130.18(3) . .
Si6 Si3 Rb3 130.89(3) . .
Si2 Si3 Rb3 72.10(2) . .
Si4 Si3 Rb3 71.82(2) . .
Si7 Si3 Rb3 142.30(3) . 2_557
Si6 Si3 Rb3 78.54(2) . 2_557
Si2 Si3 Rb3 66.00(2) . 2_557
Si4 Si3 Rb3 151.46(3) . 2_557
Rb3 Si3 Rb3 84.016(19) . 2_557
Si1 Si4 Si7 99.90(4) . .
Si1 Si4 Si8 58.33(3) . .
Si7 Si4 Si8 65.76(2) . .
Si1 Si4 Si3 82.65(4) . .
Si7 Si4 Si3 58.44(2) . .
Si8 Si4 Si3 102.30(3) . .
Si1 Si4 Rb3 70.18(3) . .
Si7 Si4 Rb3 124.13(3) . .
Si8 Si4 Rb3 128.38(3) . .
Si3 Si4 Rb3 65.72(2) . .
Si1 Si5 Si9 104.01(4) . .
Si1 Si5 Si2 55.93(4) . .
Si9 Si5 Si2 108.32(3) . .
Si1 Si5 Si6 93.03(4) . .
Si9 Si5 Si6 56.95(2) . .
Si2 Si5 Si6 57.12(3) . .
Si1 Si5 Si8 56.02(3) . .
Si9 Si5 Si8 56.56(2) . .
Si2 Si5 Si8 99.59(3) . .
Si6 Si5 Si8 90.12(2) . .
Si9 Si6 Si2 109.82(3) . .
Si9 Si6 Si3 107.90(3) . .
Si2 Si6 Si3 61.96(3) . .
Si9 Si6 Si5 57.42(2) . .
Si2 Si6 Si5 58.31(2) . .
Si3 Si6 Si5 101.67(3) . .
Si9 Si6 Rb3 167.92(3) . 2_557
Si2 Si6 Rb3 59.93(2) . 2_557
Si3 Si6 Rb3 62.42(2) . 2_557
Si5 Si6 Rb3 115.55(2) . 2_557
Si4 Si7 Si3 63.16(2) . .
Si4 Si7 Si9 110.50(3) . .
Si3 Si7 Si9 108.68(3) . .
Si4 Si7 Si8 58.55(2) . .
Si3 Si7 Si8 100.59(3) . .
Si9 Si7 Si8 56.16(2) . .
Si1 Si8 Si9 105.96(4) . .
Si1 Si8 Si4 58.84(4) . .
Si9 Si8 Si4 108.73(3) . .
Si1 Si8 Si5 57.46(3) . .
Si9 Si8 Si5 57.41(2) . .
Si4 Si8 Si5 103.24(3) . .
Si1 Si8 Si7 93.51(4) . .
Si9 Si8 Si7 57.11(2) . .
Si4 Si8 Si7 55.69(2) . .
Si5 Si8 Si7 90.93(3) . .
Si8 Si9 Si6 101.11(3) . .
Si8 Si9 Si5 66.03(2) . .
Si6 Si9 Si5 65.64(2) . .
Si8 Si9 Si7 66.73(2) . .
Si6 Si9 Si7 67.21(2) . .
Si5 Si9 Si7 101.88(3) . .
N1 C1 C2 115.0(5) . .
N1 C1 Rb1 50.5(2) . .
C2 C1 Rb1 74.8(3) . .
O1 C2 C1 108.5(5) . .
O1 C2 Rb1 45.8(2) . .
C1 C2 Rb1 81.7(3) . .
O1 C3 C4 110.1(4) . .
O1 C3 Rb1 45.0(2) . .
C4 C3 Rb1 78.4(3) . .
O2 C4 C3 109.4(4) . .
O2 C4 Rb1 46.8(2) . .
C3 C4 Rb1 78.2(3) . .
O2 C5 C6 109.0(5) . .
O2 C5 Rb1 45.1(2) . .
C6 C5 Rb1 80.7(3) . .
N2 C6 C5 114.2(5) . .
N1 C7 C8 115.2(5) . .
O3 C8 C7 109.5(5) . .
O3 C8 Rb1 44.9(2) . .
C7 C8 Rb1 78.9(3) . .
O3 C9 C10 109.6(5) . .
O3 C9 Rb1 47.1(2) . .
C10 C9 Rb1 79.4(3) . .
O4 C10 C9 110.6(5) . .
O4 C10 Rb1 42.2(2) . .
C9 C10 Rb1 77.7(3) . .
O4 C11 C12 109.8(5) . .
O4 C11 Rb1 46.7(2) . .
C12 C11 Rb1 83.6(3) . .
N2 C12 C11 114.3(4) . .
N2 C12 Rb1 50.0(2) . .
C11 C12 Rb1 73.1(3) . .
N1 C13 C14 114.0(5) . .
O5 C14 C13 109.7(5) . .
O5 C14 Rb1 45.0(2) . .
C13 C14 Rb1 80.8(3) . .
O5 C15 C16 110.5(5) . .
O5 C15 Rb1 45.2(2) . .
C16 C15 Rb1 78.4(3) . .
O6 C16 C15 109.6(5) . .
O6 C16 Rb1 46.7(3) . .
C15 C16 Rb1 78.3(3) . .
O6 C17 C18 109.0(5) . .
O6 C17 Rb1 46.9(2) . .
C18 C17 Rb1 80.7(3) . .
N2 C18 C17 114.5(5) . .
N3 C19 C20 113.6(4) . .
O7 C20 C19 109.1(5) . .
O7 C20 Rb2 46.9(2) . .
C19 C20 Rb2 83.1(3) . .
O7 C21 C22 109.6(5) . .
O7 C21 Rb2 46.2(2) . .
C22 C21 Rb2 77.8(3) . .
O8 C22 C21 109.3(4) . .
O8 C22 Rb2 47.3(2) . .
C21 C22 Rb2 78.9(3) . .
O8 C23 C24 109.6(4) . .
O8 C23 Rb2 45.9(2) . .
C24 C23 Rb2 81.5(3) . .
N4 C24 C23 113.3(4) . .
N3 C25 C26 113.3(5) . .
O9 C26 C25 110.4(5) . .
O9 C26 Rb2 47.5(2) . .
C25 C26 Rb2 83.4(3) . .
O9 C27 C28 109.2(4) . .
O9 C27 Rb2 46.6(2) . .
C28 C27 Rb2 78.5(3) . .
O10 C28 C27 109.5(4) . .
O10 C28 Rb2 43.8(2) . .
C27 C28 Rb2 78.4(3) . .
O10 C29 C30 109.0(4) . .
O10 C29 Rb2 43.1(2) . .
C30 C29 Rb2 79.6(3) . .
N4 C30 C29 115.2(4) . .
N3 C31 C32 114.1(4) . .
O11 C32 C31 108.9(5) . .
O11 C32 Rb2 46.3(2) . .
C31 C32 Rb2 81.3(3) . .
O11 C33 C34 110.1(5) . .
O11 C33 Rb2 48.0(2) . .
C34 C33 Rb2 78.8(3) . .
O12 C34 C33 109.0(5) . .
O12 C34 Rb2 44.6(2) . .
C33 C34 Rb2 77.7(3) . .
O12 C35 C36 109.9(5) . .
O12 C35 Rb2 45.6(2) . .
C36 C35 Rb2 82.2(3) . .
N4 C36 C35 114.0(4) . .
C7 N1 C13 110.9(5) . .
C7 N1 C1 111.4(5) . .
C13 N1 C1 109.3(5) . .
C7 N1 Rb1 109.0(3) . .
C13 N1 Rb1 108.8(3) . .
C1 N1 Rb1 107.3(3) . .
C6 N2 C18 110.3(5) . .
C6 N2 C12 109.1(4) . .
C18 N2 C12 110.0(5) . .
C6 N2 Rb1 110.5(3) . .
C18 N2 Rb1 108.8(3) . .
C12 N2 Rb1 108.1(3) . .
C19 N3 C25 109.8(5) . .
C19 N3 C31 110.9(4) . .
C25 N3 C31 109.0(4) . .
C19 N3 Rb2 108.7(3) . .
C25 N3 Rb2 109.4(3) . .
C31 N3 Rb2 109.0(3) . .
C30 N4 C24 109.5(4) . .
C30 N4 C36 109.4(4) . .
C24 N4 C36 110.1(4) . .
C30 N4 Rb2 109.1(3) . .
C24 N4 Rb2 109.6(3) . .
C36 N4 Rb2 109.1(3) . .
C3 O1 C2 111.0(4) . .
C3 O1 Rb1 114.5(3) . .
C2 O1 Rb1 113.2(3) . .
C4 O2 C5 111.1(4) . .
C4 O2 Rb1 112.0(3) . .
C5 O2 Rb1 114.1(3) . .
C9 O3 C8 110.7(5) . .
C9 O3 Rb1 112.1(3) . .
C8 O3 Rb1 114.9(3) . .
C11 O4 C10 111.8(4) . .
C11 O4 Rb1 111.8(3) . .
C10 O4 Rb1 117.9(3) . .
C15 O5 C14 112.3(4) . .
C15 O5 Rb1 114.6(3) . .
C14 O5 Rb1 114.8(3) . .
C16 O6 C17 111.7(4) . .
C16 O6 Rb1 112.6(3) . .
C17 O6 Rb1 112.3(3) . .
C20 O7 C21 111.2(4) . .
C20 O7 Rb2 112.0(3) . .
C21 O7 Rb2 112.7(3) . .
C23 O8 C22 111.7(4) . .
C23 O8 Rb2 113.5(3) . .
C22 O8 Rb2 111.3(3) . .
C26 O9 C27 111.4(4) . .
C26 O9 Rb2 111.3(3) . .
C27 O9 Rb2 112.3(3) . .
C28 O10 C29 113.1(4) . .
C28 O10 Rb2 115.9(3) . .
C29 O10 Rb2 116.7(3) . .
C33 O11 C32 111.4(4) . .
C33 O11 Rb2 110.9(3) . .
C32 O11 Rb2 113.1(3) . .
C35 O12 C34 110.9(4) . .
C35 O12 Rb2 113.6(3) . .
C34 O12 Rb2 114.6(3) . .
O4 Rb1 O1 115.69(11) . .
O4 Rb1 O5 138.93(10) . .
O1 Rb1 O5 99.46(11) . .
O4 Rb1 O2 95.07(10) . .
O1 Rb1 O2 60.06(10) . .
O5 Rb1 O2 121.71(11) . .
O4 Rb1 O6 100.83(11) . .
O1 Rb1 O6 138.12(10) . .
O5 Rb1 O6 59.22(11) . .
O2 Rb1 O6 98.64(10) . .
O4 Rb1 O3 58.89(11) . .
O1 Rb1 O3 94.96(11) . .
O5 Rb1 O3 99.42(11) . .
O2 Rb1 O3 133.46(10) . .
O6 Rb1 O3 122.30(10) . .
O4 Rb1 N2 61.35(12) . .
O1 Rb1 N2 119.49(11) . .
O5 Rb1 N2 119.33(12) . .
O2 Rb1 N2 60.25(12) . .
O6 Rb1 N2 60.78(11) . .
O3 Rb1 N2 119.35(12) . .
O4 Rb1 N1 118.08(13) . .
O1 Rb1 N1 61.37(11) . .
O5 Rb1 N1 60.51(13) . .
O2 Rb1 N1 120.66(11) . .
O6 Rb1 N1 118.91(12) . .
O3 Rb1 N1 59.95(12) . .
N2 Rb1 N1 179.07(13) . .
O4 Rb1 C11 21.53(13) . .
O1 Rb1 C11 130.62(12) . .
O5 Rb1 C11 129.84(12) . .
O2 Rb1 C11 90.86(12) . .
O6 Rb1 C11 80.62(13) . .
O3 Rb1 C11 76.47(13) . .
N2 Rb1 C11 42.96(13) . .
N1 Rb1 C11 136.31(14) . .
O4 Rb1 C2 129.38(13) . .
O1 Rb1 C2 21.01(11) . .
O5 Rb1 C2 80.06(13) . .
O2 Rb1 C2 77.63(11) . .
O6 Rb1 C2 129.75(13) . .
O3 Rb1 C2 90.23(13) . .
N2 Rb1 C2 137.84(12) . .
N1 Rb1 C2 43.08(12) . .
C11 Rb1 C2 148.48(14) . .
O4 Rb1 C3 116.04(12) . .
O1 Rb1 C3 20.54(11) . .
O5 Rb1 C3 104.38(12) . .
O2 Rb1 C3 40.50(11) . .
O6 Rb1 C3 123.59(12) . .
O3 Rb1 C3 113.23(12) . .
N2 Rb1 C3 100.73(12) . .
N1 Rb1 C3 80.18(12) . .
C11 Rb1 C3 123.45(13) . .
C2 Rb1 C3 37.29(12) . .
O4 Rb1 C4 97.55(12) . .
O1 Rb1 C4 40.37(11) . .
O5 Rb1 C4 123.41(12) . .
O2 Rb1 C4 21.23(11) . .
O6 Rb1 C4 118.51(12) . .
O3 Rb1 C4 117.49(12) . .
N2 Rb1 C4 79.12(12) . .
N1 Rb1 C4 101.74(12) . .
C11 Rb1 C4 100.91(13) . .
C2 Rb1 C4 59.90(13) . .
C3 Rb1 C4 23.39(12) . .
O10 Rb2 O12 100.59(10) . .
O10 Rb2 O7 135.14(11) . .
O12 Rb2 O7 118.58(11) . .
O10 Rb2 O8 95.99(10) . .
O12 Rb2 O8 96.94(10) . .
O7 Rb2 O8 60.35(10) . .
O10 Rb2 O9 59.44(9) . .
O12 Rb2 O9 138.34(10) . .
O7 Rb2 O9 97.67(10) . .
O8 Rb2 O9 119.79(10) . .
O10 Rb2 O11 123.12(10) . .
O12 Rb2 O11 60.07(10) . .
O7 Rb2 O11 96.40(10) . .
O8 Rb2 O11 136.23(10) . .
O9 Rb2 O11 98.42(10) . .
O10 Rb2 N4 60.33(10) . .
O12 Rb2 N4 61.06(11) . .
O7 Rb2 N4 119.72(11) . .
O8 Rb2 N4 60.15(11) . .
O9 Rb2 N4 119.26(11) . .
O11 Rb2 N4 120.29(11) . .
O10 Rb2 N3 119.12(11) . .
O12 Rb2 N3 119.32(11) . .
O7 Rb2 N3 60.55(11) . .
O8 Rb2 N3 120.03(11) . .
O9 Rb2 N3 60.18(11) . .
O11 Rb2 N3 60.02(11) . .
N4 Rb2 N3 179.44(12) . .
O10 Rb2 C20 126.69(12) . .
O12 Rb2 C20 132.65(12) . .
O7 Rb2 C20 21.15(11) . .
O8 Rb2 C20 77.60(11) . .
O9 Rb2 C20 78.03(12) . .
O11 Rb2 C20 91.54(12) . .
N4 Rb2 C20 137.65(12) . .
N3 Rb2 C20 42.49(12) . .
O10 Rb2 C35 81.27(12) . .
O12 Rb2 C35 20.80(11) . .
O7 Rb2 C35 131.98(12) . .
O8 Rb2 C35 91.37(11) . .
O9 Rb2 C35 130.33(12) . .
O11 Rb2 C35 77.51(11) . .
N4 Rb2 C35 42.81(12) . .
N3 Rb2 C35 137.47(12) . .
C20 Rb2 C35 150.44(14) . .
O10 Rb2 C22 115.81(11) . .
O12 Rb2 C22 99.96(12) . .
O7 Rb2 C22 40.58(11) . .
O8 Rb2 C22 21.38(10) . .
O9 Rb2 C22 121.48(12) . .
O11 Rb2 C22 119.91(11) . .
N4 Rb2 C22 79.14(12) . .
N3 Rb2 C22 101.13(12) . .
C20 Rb2 C22 60.00(12) . .
C35 Rb2 C22 101.71(13) . .
O10 Rb2 C26 77.36(11) . .
O12 Rb2 C26 129.50(12) . .
O7 Rb2 C26 92.19(11) . .
O8 Rb2 C26 133.56(12) . .
O9 Rb2 C26 21.14(11) . .
O11 Rb2 C26 78.76(11) . .
N4 Rb2 C26 137.53(12) . .
N3 Rb2 C26 41.93(12) . .
C20 Rb2 C26 71.04(13) . .
C35 Rb2 C26 131.50(13) . .
C22 Rb2 C26 126.79(13) . .
N6 Rb3 N7 111.27(13) . .
N6 Rb3 N5 61.01(12) . .
N7 Rb3 N5 59.15(12) . .
N6 Rb3 Ge2 155.47(8) . 2_557
N7 Rb3 Ge2 67.09(9) . 2_557
N5 Rb3 Ge2 125.88(8) . 2_557
N6 Rb3 Si2 155.47(8) . 2_557
N7 Rb3 Si2 67.09(9) . 2_557
N5 Rb3 Si2 125.88(8) . 2_557
Ge2 Rb3 Si2 0.00(3) 2_557 2_557
N6 Rb3 N8 56.50(12) . .
N7 Rb3 N8 107.49(13) . .
N5 Rb3 N8 101.50(12) . .
Ge2 Rb3 N8 99.76(8) 2_557 .
Si2 Rb3 N8 99.76(8) 2_557 .
N6 Rb3 Si3 120.24(8) . .
N7 Rb3 Si3 102.79(10) . .
N5 Rb3 Si3 102.39(8) . .
Ge2 Rb3 Si3 82.87(2) 2_557 .
Si2 Rb3 Si3 82.87(2) 2_557 .
N8 Rb3 Si3 148.12(9) . .
N6 Rb3 Ge3 119.74(9) . 2_557
N7 Rb3 Ge3 104.20(9) . 2_557
N5 Rb3 Ge3 157.43(8) . 2_557
Ge2 Rb3 Ge3 43.497(18) 2_557 2_557
Si2 Rb3 Ge3 43.497(18) 2_557 2_557
N8 Rb3 Ge3 67.28(9) . 2_557
Si3 Rb3 Ge3 95.984(19) . 2_557
N6 Rb3 Si3 119.74(9) . 2_557
N7 Rb3 Si3 104.20(9) . 2_557
N5 Rb3 Si3 157.43(8) . 2_557
Ge2 Rb3 Si3 43.497(18) 2_557 2_557
Si2 Rb3 Si3 43.497(18) 2_557 2_557
N8 Rb3 Si3 67.28(9) . 2_557
Si3 Rb3 Si3 95.984(19) . 2_557
Ge3 Rb3 Si3 0.000(19) 2_557 2_557
N6 Rb3 Si1 66.19(8) . .
N7 Rb3 Si1 137.55(10) . .
N5 Rb3 Si1 87.98(8) . .
Ge2 Rb3 Si1 132.68(3) 2_557 .
Si2 Rb3 Si1 132.68(3) 2_557 .
N8 Rb3 Si1 104.70(8) . .
Si3 Rb3 Si1 55.65(3) . .
Ge3 Rb3 Si1 113.42(3) 2_557 .
Si3 Rb3 Si1 113.42(3) 2_557 .

loop_
_geom_bond_atom_site_label_1
_geom_bond_atom_site_label_2
_geom_bond_distance
_geom_bond_site_symmetry_2
Si1 Si2 2.4379(15) .
Si1 Si8 2.5289(14) .
Si1 Si4 2.5428(15) .
Si1 Si5 2.5710(14) .
Si1 Rb3 3.7678(13) .
Si2 Si6 2.5929(10) .
Si2 Si5 2.6271(9) .
Si2 Si3 2.6745(10) .
Si2 Rb3 3.5497(9) 2_557
Si2 Rb3 3.7824(10) .
Si3 Si7 2.5603(8) .
Si3 Si6 2.6027(9) .
Si3 Si4 2.6811(9) .
Si3 Rb3 3.6204(9) .
Si3 Rb3 3.6627(8) 2_557
Si4 Si7 2.5593(8) .
Si4 Si8 2.6434(8) .
Si4 Rb3 3.7733(8) .
Si5 Si9 2.5792(8) .
Si5 Si6 2.7883(9) .
Si5 Si8 2.7972(9) .
Si6 Si9 2.5655(9) .
Si6 Rb3 4.0497(8) 2_557
Si7 Si9 2.5825(8) .
Si7 Si8 2.8254(9) .
Si8 Si9 2.5545(9) .
C1 N1 1.483(7) .
C1 C2 1.508(8) .
C1 Rb1 3.748(6) .
C2 O1 1.427(6) .
C2 Rb1 3.656(6) .
C3 O1 1.415(6) .
C3 C4 1.489(8) .
C3 Rb1 3.671(5) .
C4 O2 1.435(6) .
C4 Rb1 3.674(5) .
C5 O2 1.452(6) .
C5 C6 1.497(8) .
C5 Rb1 3.724(5) .
C6 N2 1.462(7) .
C7 N1 1.449(7) .
C7 C8 1.494(9) .
C8 O3 1.423(7) .
C8 Rb1 3.749(6) .
C9 O3 1.415(7) .
C9 C10 1.473(9) .
C9 Rb1 3.692(6) .
C10 O4 1.428(6) .
C10 Rb1 3.714(6) .
C11 O4 1.425(7) .
C11 C12 1.490(8) .
C11 Rb1 3.605(6) .
C12 N2 1.469(7) .
C12 Rb1 3.744(5) .
C13 N1 1.470(7) .
C13 C14 1.513(8) .
C14 O5 1.410(7) .
C14 Rb1 3.701(5) .
C15 O5 1.402(7) .
C15 C16 1.490(8) .
C15 Rb1 3.692(6) .
C16 O6 1.413(7) .
C16 Rb1 3.694(6) .
C17 O6 1.422(6) .
C17 C18 1.507(9) .
C17 Rb1 3.694(6) .
C18 N2 1.469(7) .
C19 N3 1.463(7) .
C19 C20 1.519(8) .
C20 O7 1.423(6) .
C20 Rb2 3.656(5) .
C21 O7 1.439(6) .
C21 C22 1.481(7) .
C21 Rb2 3.680(6) .
C22 O8 1.434(6) .
C22 Rb2 3.665(5) .
C23 O8 1.420(6) .
C23 C24 1.491(7) .
C23 Rb2 3.695(5) .
C24 N4 1.470(6) .
C25 N3 1.467(7) .
C25 C26 1.496(7) .
C26 O9 1.422(6) .
C26 Rb2 3.673(5) .
C27 O9 1.439(6) .
C27 C28 1.484(7) .
C27 Rb2 3.703(5) .
C28 O10 1.430(6) .
C28 Rb2 3.705(5) .
C29 O10 1.444(6) .
C29 C30 1.490(7) .
C29 Rb2 3.728(5) .
C30 N4 1.458(7) .
C31 N3 1.477(7) .
C31 C32 1.502(8) .
C32 O11 1.426(6) .
C32 Rb2 3.726(5) .
C33 O11 1.419(6) .
C33 C34 1.501(8) .
C33 Rb2 3.681(5) .
C34 O12 1.439(6) .
C34 Rb2 3.695(6) .
C35 O12 1.419(6) .
C35 C36 1.516(7) .
C35 Rb2 3.662(5) .
C36 N4 1.478(6) .
N1 Rb1 3.029(4) .
N2 Rb1 3.016(4) .
N3 Rb2 3.055(4) .
N4 Rb2 3.018(4) .
N5 Rb3 3.441(5) .
N6 Rb3 3.187(5) .
N7 Rb3 3.273(5) .
N8 Rb3 3.619(5) .
O1 Rb1 2.850(3) .
O2 Rb1 2.888(3) .
O3 Rb1 2.920(4) .
O4 Rb1 2.824(4) .
O5 Rb1 2.882(4) .
O6 Rb1 2.913(4) .
O7 Rb2 2.878(4) .
O8 Rb2 2.892(3) .
O9 Rb2 2.909(3) .
O10 Rb2 2.850(3) .
O11 Rb2 2.929(3) .
O12 Rb2 2.856(4) .
Rb3 Ge2 3.5498(9) 2_557
Rb3 Si2 3.5498(9) 2_557
Rb3 Ge3 3.6627(8) 2_557
Rb3 Si3 3.6627(8) 2_557
